data_7703796
loop_
_publ_author_name
'Sorg, Jens R.'
'Schneider, Tilman'
'Wohlfarth, Luise'
'Sch\"afer, Thomas C'
'Sedykh, Alexander'
'M\"uller-Buschbaum, Klaus'

_publ_section_title
;
 Sb- and Bi-based coordination polymers with N-donor ligands with and
 without lone-pair effects and their photoluminescence properties.
;
_journal_issue 15
_journal_name_full 'Dalton transactions (Cambridge, England : 2003)'
_journal_page_first 4904
_journal_page_last 4913
_journal_paper_doi 10.1039/d0dt00265h
_journal_volume 49
_journal_year 2020
_chemical_formula_moiety 'C12 H12 Cl3 N2 Sb'
_chemical_formula_sum 'C12 H12 Cl3 N2 Sb'
_chemical_formula_weight 412.34
_chemical_name_common
;
Antimony chloride 1,2-Bis(4-pyridyl)ethane coordination polymer
;
_space_group_crystal_system triclinic
_space_group_IT_number 2
_space_group_name_Hall '-P 1'
_space_group_name_H-M_alt 'P -1'
_atom_sites_solution_hydrogens geom
_atom_sites_solution_primary dual
_audit_creation_date 2020-03-09
_audit_creation_method
;
Olex2 1.2
(compiled 2018.05.29 svn.r3508 for OlexSys, GUI svn.r5506)
;
_audit_update_record
;
2020-03-09 deposited with the CCDC.	2020-03-12 downloaded from the CCDC.
;
_cell_angle_alpha 73.326(7)
_cell_angle_beta 72.259(7)
_cell_angle_gamma 76.842(7)
_cell_formula_units_Z 2
_cell_length_a 8.9201(19)
_cell_length_b 9.0385(18)
_cell_length_c 9.896(2)
_cell_measurement_reflns_used 4029
_cell_measurement_temperature 100(2)
_cell_measurement_theta_max 26.47
_cell_measurement_theta_min 2.38
_cell_volume 719.3(3)
_computing_cell_refinement 'SAINT V8.37A (Bruker AXS Inc., 2015)'
_computing_data_collection 'APEX3 ver. 2016.9-0 (Bruker AXS)'
_computing_data_reduction 'SAINT V8.37A (Bruker AXS Inc., 2015)'
_computing_molecular_graphics 'Olex2 (Dolomanov et al., 2009)'
_computing_publication_material 'Olex2 (Dolomanov et al., 2009)'
_computing_structure_refinement 'XL (Sheldrick, 2008)'
_computing_structure_solution 'XT (Sheldrick, 2015)'
_diffrn_ambient_temperature 100.0
_diffrn_detector_area_resol_mean 8.333
_diffrn_measured_fraction_theta_full 0.999
_diffrn_measured_fraction_theta_max 0.992
_diffrn_measurement_device_type 'Bruker X8-APEX II'
_diffrn_measurement_method '\f and \w scans'
_diffrn_radiation_type MoK\a
_diffrn_radiation_wavelength 0.71073
_diffrn_reflns_av_R_equivalents 0.0974
_diffrn_reflns_av_unetI/netI 0.0962
_diffrn_reflns_Laue_measured_fraction_full 0.999
_diffrn_reflns_Laue_measured_fraction_max 0.992
_diffrn_reflns_limit_h_max 11
_diffrn_reflns_limit_h_min -11
_diffrn_reflns_limit_k_max 11
_diffrn_reflns_limit_k_min -9
_diffrn_reflns_limit_l_max 12
_diffrn_reflns_limit_l_min -12
_diffrn_reflns_number 13412
_diffrn_reflns_point_group_measured_fraction_full 0.999
_diffrn_reflns_point_group_measured_fraction_max 0.992
_diffrn_reflns_theta_full 26.000
_diffrn_reflns_theta_max 26.801
_diffrn_reflns_theta_min 2.223
_exptl_absorpt_coefficient_mu 2.458
_exptl_absorpt_correction_T_max 0.4299
_exptl_absorpt_correction_T_min 0.2576
_exptl_absorpt_correction_type multi-scan
_exptl_absorpt_process_details SADABS-2014/5
_exptl_crystal_colour colourless
_exptl_crystal_colour_primary colourless
_exptl_crystal_density_diffrn 1.904
_exptl_crystal_description plate
_exptl_crystal_F_000 400
_exptl_crystal_size_max 0.302
_exptl_crystal_size_mid 0.243
_exptl_crystal_size_min 0.098
_refine_diff_density_max 1.375
_refine_diff_density_min -2.430
_refine_diff_density_rms 0.222
_refine_ls_extinction_method none
_refine_ls_goodness_of_fit_ref 1.010
_refine_ls_hydrogen_treatment constr
_refine_ls_matrix_type full
_refine_ls_number_parameters 133
_refine_ls_number_reflns 3054
_refine_ls_number_restraints 36
_refine_ls_restrained_S_all 1.004
_refine_ls_R_factor_all 0.0842
_refine_ls_R_factor_gt 0.0526
_refine_ls_shift/su_max 0.000
_refine_ls_shift/su_mean 0.000
_refine_ls_structure_factor_coef Fsqd
_refine_ls_weighting_details 'w=1/[\s^2^(Fo^2^)+(0.0630P)^2^] where P=(Fo^2^+2Fc^2^)/3'
_refine_ls_weighting_scheme calc
_refine_ls_wR_factor_gt 0.1138
_refine_ls_wR_factor_ref 0.1275
_reflns_Friedel_coverage 0.000
_reflns_number_gt 2281
_reflns_number_total 3054
_reflns_threshold_expression 'I > 2\s(I)'
_cod_data_source_file d0dt00265h2.cif
_cod_data_source_block alpha-1D-[Sb2Cl6(4-bpa)2]
_cod_depositor_comments 'Adding full bibliography for 7703794--7703809.cif.'
_cod_database_code 7703796
_shelx_shelxl_version_number 2014/7
_shelx_space_group_comment
;
The symmetry employed for this shelxl refinement is uniquely defined
by the following loop, which should always be used as a source of
symmetry information in preference to the above space-group names.
They are only intended as comments.
;
_shelx_estimated_absorpt_t_max 0.795
_shelx_estimated_absorpt_t_min 0.524
_olex2_refinement_description
;
1. Fixed Uiso
 At 1.2 times of:
  All C(H) groups, All C(H,H) groups
2. Uiso/Uaniso restraints and constraints
N1 \\sim C1 \\sim C2 \\sim C3 \\sim C4 \\sim C5: within 2A with sigma of 0.04
and sigma for terminal atoms of 0.08
Uanis(N1) = Uanis(C1) = Uanis(C2) = Uanis(C3) = Uanis(C4) = Uanis(C5)
3.a Secondary CH2 refined with riding coordinates:
 C6(H6A,H6B), C7(H7A,H7B)
3.b Aromatic/amide H refined with riding coordinates:
 C5(H5), C4(H4), C2(H2), C1(H1), C12(H12), C11(H11), C9(H9), C8(H8)
;
_olex2_submission_special_instructions 'No special instructions were received'

loop_
_space_group_symop_operation_xyz
'x, y, z'
'-x, -y, -z'

loop_
_atom_site_label
_atom_site_type_symbol
_atom_site_fract_x
_atom_site_fract_y
_atom_site_fract_z
_atom_site_U_iso_or_equiv
_atom_site_adp_type
_atom_site_occupancy
_atom_site_site_symmetry_order
_atom_site_calc_flag
_atom_site_refinement_flags_posn
_atom_site_refinement_flags_adp
_atom_site_refinement_flags_occupancy
_atom_site_disorder_assembly
_atom_site_disorder_group
Sb1 Sb 0.41683(5) 0.41442(5) 0.71945(5) 0.01991(17) Uani 1 1 d . . . . .
Cl3 Cl 0.3017(2) 0.6922(2) 0.5288(2) 0.0383(5) Uani 1 1 d . . . . .
Cl1 Cl 0.22881(19) 0.50537(19) 0.9214(2) 0.0279(4) Uani 1 1 d . . . . .
Cl2 Cl 0.5368(2) 0.19723(19) 0.8831(2) 0.0289(4) Uani 1 1 d . . . . .
N1 N 0.5844(6) 0.5702(6) 0.7337(7) 0.0249(7) Uani 1 1 d . U . . .
C5 C 0.7413(8) 0.5362(8) 0.6846(8) 0.0249(7) Uani 1 1 d . U . . .
H5 H 0.7843 0.4373 0.6619 0.030 Uiso 1 1 calc R . . . .
C4 C 0.8444(8) 0.6373(7) 0.6652(8) 0.0249(7) Uani 1 1 d . U . . .
H4 H 0.9561 0.6069 0.6327 0.030 Uiso 1 1 calc R . . . .
C3 C 0.7836(8) 0.7843(7) 0.6934(8) 0.0249(7) Uani 1 1 d . U . . .
C2 C 0.6197(8) 0.8180(8) 0.7473(8) 0.0249(7) Uani 1 1 d . U . . .
H2 H 0.5738 0.9159 0.7713 0.030 Uiso 1 1 calc R . . . .
C1 C 0.5236(8) 0.7109(7) 0.7661(8) 0.0249(7) Uani 1 1 d . U . . .
H1 H 0.4118 0.7362 0.8027 0.030 Uiso 1 1 calc R . . . .
C6 C 0.8884(8) 0.9010(7) 0.6723(8) 0.0234(16) Uani 1 1 d . . . . .
H6A H 0.8366 1.0065 0.6309 0.028 Uiso 1 1 calc R . . . .
H6B H 0.9904 0.8771 0.6009 0.028 Uiso 1 1 calc R . . . .
N2 N 1.2131(6) 1.2487(6) 0.7522(6) 0.0221(13) Uani 1 1 d . . . . .
C12 C 1.0618(7) 1.2604(7) 0.8319(8) 0.0234(16) Uani 1 1 d . . . . .
H12 H 1.0197 1.3464 0.8765 0.028 Uiso 1 1 calc R . . . .
C11 C 0.9634(8) 1.1524(8) 0.8522(9) 0.0277(17) Uani 1 1 d . . . . .
H11 H 0.8564 1.1649 0.9093 0.033 Uiso 1 1 calc R . . . .
C10 C 1.0236(7) 1.0256(7) 0.7878(8) 0.0229(16) Uani 1 1 d . . . . .
C9 C 1.1785(8) 1.0149(8) 0.7040(8) 0.0282(17) Uani 1 1 d . . . . .
H9 H 1.2234 0.9306 0.6576 0.034 Uiso 1 1 calc R . . . .
C8 C 1.2684(8) 1.1280(8) 0.6878(8) 0.0281(17) Uani 1 1 d . . . . .
H8 H 1.3746 1.1198 0.6282 0.034 Uiso 1 1 calc R . . . .
C7 C 0.9226(8) 0.9024(8) 0.8127(8) 0.0290(17) Uani 1 1 d . . . . .
H7A H 0.8208 0.9231 0.8855 0.035 Uiso 1 1 calc R . . . .
H7B H 0.9786 0.7985 0.8523 0.035 Uiso 1 1 calc R . . . .

loop_
_atom_site_aniso_label
_atom_site_aniso_U_11
_atom_site_aniso_U_22
_atom_site_aniso_U_33
_atom_site_aniso_U_23
_atom_site_aniso_U_13
_atom_site_aniso_U_12
Sb1 0.0142(2) 0.0167(2) 0.0334(3) -0.00819(18) -0.0061(2) -0.00856(17)
Cl3 0.0376(11) 0.0320(10) 0.0568(15) -0.0232(9) -0.0249(10) 0.0063(8)
Cl1 0.0215(9) 0.0294(9) 0.0376(12) -0.0154(8) -0.0007(8) -0.0134(7)
Cl2 0.0284(9) 0.0238(8) 0.0390(12) -0.0047(8) -0.0144(8) -0.0082(7)
N1 0.0203(14) 0.0221(14) 0.0380(19) -0.0109(13) -0.0077(14) -0.0091(12)
C5 0.0203(14) 0.0221(14) 0.0380(19) -0.0109(13) -0.0077(14) -0.0091(12)
C4 0.0203(14) 0.0221(14) 0.0380(19) -0.0109(13) -0.0077(14) -0.0091(12)
C3 0.0203(14) 0.0221(14) 0.0380(19) -0.0109(13) -0.0077(14) -0.0091(12)
C2 0.0203(14) 0.0221(14) 0.0380(19) -0.0109(13) -0.0077(14) -0.0091(12)
C1 0.0203(14) 0.0221(14) 0.0380(19) -0.0109(13) -0.0077(14) -0.0091(12)
C6 0.018(3) 0.023(3) 0.034(5) -0.008(3) -0.006(3) -0.012(3)
N2 0.015(3) 0.024(3) 0.034(4) -0.014(3) -0.006(3) -0.006(2)
C12 0.017(3) 0.022(3) 0.038(5) -0.012(3) -0.010(3) -0.004(3)
C11 0.021(4) 0.026(4) 0.039(5) -0.011(3) -0.004(3) -0.011(3)
C10 0.016(3) 0.021(3) 0.036(5) -0.008(3) -0.008(3) -0.007(3)
C9 0.022(4) 0.031(4) 0.038(5) -0.017(3) -0.006(3) -0.008(3)
C8 0.015(3) 0.036(4) 0.039(5) -0.016(4) -0.004(3) -0.011(3)
C7 0.025(4) 0.029(4) 0.039(5) -0.006(3) -0.010(3) -0.015(3)

loop_
_atom_type_symbol
_atom_type_description
_atom_type_scat_dispersion_real
_atom_type_scat_dispersion_imag
_atom_type_scat_source
C C 0.0033 0.0016 'International Tables Vol C Tables 4.2.6.8 and 6.1.1.4'
H H 0.0000 0.0000 'International Tables Vol C Tables 4.2.6.8 and 6.1.1.4'
Cl Cl 0.1484 0.1585 'International Tables Vol C Tables 4.2.6.8 and 6.1.1.4'
N N 0.0061 0.0033 'International Tables Vol C Tables 4.2.6.8 and 6.1.1.4'
Sb Sb -0.5866 1.5461 'International Tables Vol C Tables 4.2.6.8 and 6.1.1.4'

loop_
_geom_angle_atom_site_label_1
_geom_angle_atom_site_label_2
_geom_angle_atom_site_label_3
_geom_angle
_geom_angle_site_symmetry_1
_geom_angle_site_symmetry_3
_geom_angle_publ_flag
Cl3 Sb1 Cl3 94.02(5) . 2_666 ?
Cl1 Sb1 Cl3 171.92(5) . 2_666 ?
Cl1 Sb1 Cl3 88.35(6) . . ?
Cl1 Sb1 Cl2 91.38(7) . . ?
Cl1 Sb1 N2 83.87(13) . 1_445 ?
Cl2 Sb1 Cl3 85.33(6) . 2_666 ?
Cl2 Sb1 Cl3 173.04(5) . . ?
Cl2 Sb1 N2 87.19(14) . 1_445 ?
N1 Sb1 Cl3 84.03(15) . . ?
N1 Sb1 Cl3 86.19(15) . 2_666 ?
N1 Sb1 Cl1 86.38(15) . . ?
N1 Sb1 Cl2 89.01(15) . . ?
N1 Sb1 N2 169.4(2) . 1_445 ?
N2 Sb1 Cl3 103.31(13) 1_445 2_666 ?
N2 Sb1 Cl3 99.69(14) 1_445 . ?
Sb1 Cl3 Sb1 85.98(5) . 2_666 ?
C5 N1 Sb1 120.3(4) . . ?
C5 N1 C1 118.3(5) . . ?
C1 N1 Sb1 120.2(4) . . ?
N1 C5 H5 118.5 . . ?
N1 C5 C4 123.1(6) . . ?
C4 C5 H5 118.5 . . ?
C5 C4 H4 120.3 . . ?
C5 C4 C3 119.4(6) . . ?
C3 C4 H4 120.3 . . ?
C4 C3 C2 117.2(6) . . ?
C4 C3 C6 122.2(6) . . ?
C2 C3 C6 120.5(6) . . ?
C3 C2 H2 119.8 . . ?
C1 C2 C3 120.5(6) . . ?
C1 C2 H2 119.8 . . ?
N1 C1 C2 121.5(6) . . ?
N1 C1 H1 119.2 . . ?
C2 C1 H1 119.2 . . ?
C3 C6 H6A 109.0 . . ?
C3 C6 H6B 109.0 . . ?
C3 C6 C7 112.9(6) . . ?
H6A C6 H6B 107.8 . . ?
C7 C6 H6A 109.0 . . ?
C7 C6 H6B 109.0 . . ?
C12 N2 Sb1 128.2(4) . 1_665 ?
C12 N2 C8 117.3(5) . . ?
C8 N2 Sb1 114.4(4) . 1_665 ?
N2 C12 H12 118.6 . . ?
N2 C12 C11 122.9(6) . . ?
C11 C12 H12 118.6 . . ?
C12 C11 H11 120.4 . . ?
C12 C11 C10 119.2(6) . . ?
C10 C11 H11 120.4 . . ?
C11 C10 C7 120.7(6) . . ?
C9 C10 C11 117.8(6) . . ?
C9 C10 C7 121.4(6) . . ?
C10 C9 H9 120.2 . . ?
C10 C9 C8 119.5(6) . . ?
C8 C9 H9 120.2 . . ?
N2 C8 C9 123.2(6) . . ?
N2 C8 H8 118.4 . . ?
C9 C8 H8 118.4 . . ?
C6 C7 H7A 109.4 . . ?
C6 C7 H7B 109.4 . . ?
C10 C7 C6 111.2(6) . . ?
C10 C7 H7A 109.4 . . ?
C10 C7 H7B 109.4 . . ?
H7A C7 H7B 108.0 . . ?

loop_
_geom_bond_atom_site_label_1
_geom_bond_atom_site_label_2
_geom_bond_distance
_geom_bond_site_symmetry_2
_geom_bond_publ_flag
Sb1 Cl3 2.865(2) . ?
Sb1 Cl3 3.125(2) 2_666 ?
Sb1 Cl1 2.3992(18) . ?
Sb1 Cl2 2.4285(18) . ?
Sb1 N1 2.332(5) . ?
Sb1 N2 2.501(5) 1_445 ?
Cl3 Sb1 3.125(2) 2_666 ?
N1 C5 1.328(9) . ?
N1 C1 1.352(8) . ?
C5 H5 0.9500 . ?
C5 C4 1.376(8) . ?
C4 H4 0.9500 . ?
C4 C3 1.389(9) . ?
C3 C2 1.389(9) . ?
C3 C6 1.495(8) . ?
C2 H2 0.9500 . ?
C2 C1 1.372(8) . ?
C1 H1 0.9500 . ?
C6 H6A 0.9900 . ?
C6 H6B 0.9900 . ?
C6 C7 1.514(10) . ?
N2 Sb1 2.501(5) 1_665 ?
N2 C12 1.337(8) . ?
N2 C8 1.342(8) . ?
C12 H12 0.9500 . ?
C12 C11 1.391(8) . ?
C11 H11 0.9500 . ?
C11 C10 1.392(9) . ?
C10 C9 1.376(9) . ?
C10 C7 1.508(8) . ?
C9 H9 0.9500 . ?
C9 C8 1.384(8) . ?
C8 H8 0.9500 . ?
C7 H7A 0.9900 . ?
C7 H7B 0.9900 . ?
